data_2010175
loop_
_publ_author_name
'Blake, Alexander J.'
'McNab, Hamish'
'Morrow, Mark'

_publ_section_title
;
 2,2-Dimethyl-5-(phenylthiomethylene)-1,3-dioxane-4,6-dione
;
_journal_issue 11
_journal_name_full 'Acta Crystallographica Section C'
_journal_page_first 1716
_journal_page_last 1717
_journal_paper_doi 10.1107/S0108270194004804
_journal_volume 50
_journal_year 1994
_chemical_formula_structural 'C13 H12 O4 S'
_chemical_formula_sum 'C13 H12 O4 S'
_chemical_formula_weight 264.29
_chemical_melting_point 407.5(5)
_chemical_name_common '5-phenylthiomethylene (Meldrum's acid)'
_chemical_name_systematic ' 2,2-Dimethyl-5-(phenylthiomethylene)-1,3-dioxane-4,6-dione'
_space_group_IT_number 14
_symmetry_cell_setting monoclinic
_symmetry_space_group_name_Hall '-P 2ybc'
_symmetry_space_group_name_H-M 'P 1 21/c 1'
_audit_creation_method SHELXL
_cell_angle_alpha 90.00
_cell_angle_beta 110.744(7)
_cell_angle_gamma 90.00
_cell_formula_units_Z 4
_cell_length_a 15.2742(14)
_cell_length_b 7.1069(6)
_cell_length_c 12.5036(13)
_cell_measurement_reflns_used 84
_cell_measurement_temperature 298(2)
_cell_measurement_theta_max 13
_cell_measurement_theta_min 11
_cell_volume 1269.3(2)
_computing_cell_refinement 'DIF4 (Stoe & Cie, 1988a)'
_computing_data_collection 'DIF4 (Stoe & Cie, 1988a)'
_computing_data_reduction 'REDU4 (Stoe & Cie, 1988b)'
_computing_molecular_graphics 'SHELXTL/PC (Sheldrick, 1992)'
_computing_structure_refinement 'SHELXL93 (Sheldrick, 1994)'
_computing_structure_solution 'SHELXS86 (Sheldrick, 1990)'
_diffrn_ambient_temperature 298(2)
_diffrn_measurement_device 'Stoe Stadi-4'
_diffrn_measurement_method '\w-2\q scans'
_diffrn_radiation_monochromator graphite
_diffrn_radiation_source 'fine-focus sealed tube'
_diffrn_radiation_type MoK\a
_diffrn_radiation_wavelength 0.71073
_diffrn_reflns_av_R_equivalents 0.0496
_diffrn_reflns_av_sigmaI/netI 0.0453
_diffrn_reflns_limit_h_max 16
_diffrn_reflns_limit_h_min 0
_diffrn_reflns_limit_k_max 7
_diffrn_reflns_limit_k_min -7
_diffrn_reflns_limit_l_max 12
_diffrn_reflns_limit_l_min -13
_diffrn_reflns_number 2333
_diffrn_reflns_theta_max 22.52
_diffrn_reflns_theta_min 2.85
_diffrn_standards_decay_% 1.0
_diffrn_standards_interval_time 120
_diffrn_standards_number 3
_exptl_absorpt_coefficient_mu 0.258
_exptl_absorpt_correction_type none
_exptl_crystal_colour Colourless
_exptl_crystal_density_diffrn 1.383
_exptl_crystal_description Plate
_exptl_crystal_F_000 552
_exptl_crystal_size_max 0.62
_exptl_crystal_size_mid 0.47
_exptl_crystal_size_min 0.08
_refine_diff_density_max 0.378
_refine_diff_density_min -0.250
_refine_ls_extinction_coef 0.0060(13)
_refine_ls_extinction_method 'SHELXL93 (Sheldrick, 1994)'
_refine_ls_goodness_of_fit_all 1.072
_refine_ls_goodness_of_fit_obs 1.146
_refine_ls_hydrogen_treatment ' H atoms were included in calculated positions'
_refine_ls_matrix_type full
_refine_ls_number_parameters 164
_refine_ls_number_reflns 1645
_refine_ls_number_restraints 0
_refine_ls_restrained_S_all 1.305
_refine_ls_restrained_S_obs 1.146
_refine_ls_R_factor_all 0.0975
_refine_ls_R_factor_obs 0.0559
_refine_ls_shift/esd_max -0.042
_refine_ls_shift/esd_mean 0.006
_refine_ls_structure_factor_coef Fsqd
_refine_ls_weighting_scheme
; calc w = 1/[\s^2^(F~o~^2^) + (0.0359P)^2^ + 4.4915P]
where P = (F~o~^2^ + 2F~c~^2^)/3
;
_refine_ls_wR_factor_all 0.1880
_refine_ls_wR_factor_obs 0.1356
_reflns_number_observed 1147
_reflns_number_total 1663
_reflns_observed_criterion I>2sigma(I)
_cod_data_source_file ha1114.cif
_cod_data_source_block melsph
_cod_depositor_comments
;
The following automatic conversions were performed:
'_symmetry_cell_setting' value 'Monoclinic' changed to 'monoclinic'
according to '/home/saulius/struct/CIF-dictionaries/cif_core.dic'
dictionary named 'cif_core.dic' version 2.4.1 from 2010-06-29.

Automatic conversion script
Id: cif_fix_enum 1527 2010-12-29 10:47:43Z saulius 

The following automatic conversions were performed:

'_chemical_melting_point' value '407-408' was changed to '407.5(5)' -
the average value was taken and precision was estimated.

Automatic conversion script
Id: cif_fix_values 1646 2011-03-28 12:23:43Z adriana 

The following automatic conversions were performed:

'_chemical_melting_point' value '407-408' was changed to '407.5(5)' -
the average value was taken and precision was
estimated.

'_symmetry_cell_setting' value 'Monoclinic' changed to
'monoclinic' according to
/home/saulius/struct/CIF-dictionaries/cif_core.dic dictionary named
'cif_core.dic' version 2.4.1 from 2010-06-29.

Automatic conversion script
Id: cif_fix_values 1715 2011-07-08 13:25:40Z adriana 
;
_cod_original_sg_symbol_H-M 'P 21/c'
_cod_database_code 2010175
_cod_database_fobs_code 2010175

loop_
_symmetry_equiv_pos_as_xyz
'x, y, z'
'-x, y+1/2, -z+1/2'
'-x, -y, -z'
'x, -y-1/2, z-1/2'

loop_
_atom_site_aniso_label
_atom_site_aniso_U_11
_atom_site_aniso_U_22
_atom_site_aniso_U_33
_atom_site_aniso_U_12
_atom_site_aniso_U_13
_atom_site_aniso_U_23
O(1) 0.042(2) 0.045(2) 0.058(2) -0.007(2) 0.025(2) -0.019(2)
C(2) 0.044(3) 0.042(3) 0.053(4) -0.006(3) 0.027(3) -0.012(3)
C(2a) 0.055(4) 0.048(4) 0.069(4) 0.009(3) 0.020(4) 0.001(3)
C(2b) 0.063(4) 0.072(5) 0.066(4) -0.006(4) 0.034(4) -0.026(4)
O(3) 0.052(2) 0.040(2) 0.054(2) 0.000(2) 0.031(2) -0.001(2)
C(4) 0.039(3) 0.038(4) 0.039(3) 0.003(3) 0.013(3) 0.001(3)
O(4) 0.054(3) 0.036(2) 0.080(3) -0.011(2) 0.032(2) -0.013(2)
C(5) 0.037(3) 0.034(3) 0.032(3) 0.004(3) 0.010(3) -0.001(2)
C(6) 0.042(3) 0.035(3) 0.053(4) -0.002(3) 0.022(3) -0.003(3)
O(6) 0.061(3) 0.043(3) 0.101(4) -0.014(2) 0.051(3) -0.017(2)
C(7) 0.033(3) 0.040(3) 0.047(3) 0.004(3) 0.013(3) 0.002(3)
S 0.0517(10) 0.0451(9) 0.0613(10) -0.0032(8) 0.0276(8) -0.0138(8)
C(1p) 0.040(3) 0.043(3) 0.044(3) 0.003(3) 0.013(3) -0.009(3)
C(2p) 0.053(4) 0.043(4) 0.052(4) 0.012(3) 0.014(3) -0.001(3)
C(3p) 0.061(4) 0.057(4) 0.053(4) 0.001(4) 0.023(3) -0.003(3)
C(4p) 0.054(4) 0.078(5) 0.058(4) 0.002(4) 0.030(3) -0.012(4)
C(5p) 0.058(4) 0.066(5) 0.069(4) 0.026(4) 0.027(4) -0.003(4)
C(6p) 0.047(4) 0.049(4) 0.050(4) 0.012(3) 0.013(3) 0.003(3)

loop_
_atom_site_label
_atom_site_fract_x
_atom_site_fract_y
_atom_site_fract_z
_atom_site_U_iso_or_equiv
_atom_site_thermal_displace_type
_atom_site_calc_flag
_atom_site_refinement_flags
_atom_site_occupancy
_atom_site_disorder_group
_atom_site_type_symbol
O(1) 0.2126(2) 0.7640(5) 0.4976(3) 0.0463(10) Uani d . 1 . O
C(2) 0.1187(4) 0.7041(8) 0.4837(5) 0.0438(14) Uani d . 1 . C
C(2a) 0.0502(4) 0.7753(8) 0.3746(5) 0.058(2) Uani d . 1 . C
H2A1 0.0665(4) 0.7277(8) 0.3122(5) 0.069 Uiso d R 1 . H
H2A2 -0.0110(4) 0.7310(8) 0.3675(5) 0.069 Uiso d R 1 . H
H2A3 0.0502(4) 0.9104(8) 0.3729(5) 0.069 Uiso d R 1 . H
C(2b) 0.1033(4) 0.7704(9) 0.5898(5) 0.064(2) Uani d . 1 . C
H2B1 0.1518(4) 0.7198(9) 0.6555(5) 0.077 Uiso d R 1 . H
H2B2 0.1047(4) 0.9053(9) 0.5937(5) 0.077 Uiso d R 1 . H
H2B3 0.0435(4) 0.7259(9) 0.5883(5) 0.077 Uiso d R 1 . H
O(3) 0.1161(3) 0.5008(5) 0.4873(3) 0.0455(10) Uani d . 1 . O
C(4) 0.1507(4) 0.4038(8) 0.4176(4) 0.0392(14) Uani d . 1 . C
O(4) 0.1249(3) 0.2441(6) 0.3919(4) 0.0549(11) Uani d . 1 . O
C(5) 0.2209(3) 0.4998(7) 0.3841(4) 0.0347(13) Uani d . 1 . C
C(6) 0.2561(4) 0.6858(8) 0.4318(5) 0.0419(14) Uani d . 1 . C
O(6) 0.3221(3) 0.7639(5) 0.4215(4) 0.0623(13) Uani d . 1 . O
C(7) 0.2626(4) 0.4143(7) 0.3180(4) 0.0402(14) Uani d . 1 . C
H7 0.3121(4) 0.4836(7) 0.3058(4) 0.048 Uiso d R 1 . H
S 0.23996(11) 0.1997(2) 0.25649(14) 0.0507(5) Uani d . 1 . S
C(1p) 0.3251(4) 0.1915(8) 0.1893(5) 0.0427(14) Uani d . 1 . C
C(2p) 0.3318(4) 0.3314(8) 0.1153(5) 0.051(2) Uani d . 1 . C
H2P 0.2904(4) 0.4323(8) 0.0980(5) 0.061 Uiso calc R 1 . H
C(3p) 0.4001(4) 0.3198(9) 0.0676(5) 0.056(2) Uani d . 1 . C
H3P 0.4072(4) 0.4167(9) 0.0213(5) 0.068 Uiso calc R 1 . H
C(4p) 0.4577(4) 0.1661(10) 0.0882(5) 0.061(2) Uani d . 1 . C
H4P 0.5030(4) 0.1581(10) 0.0545(5) 0.073 Uiso calc R 1 . H
C(5p) 0.4493(4) 0.0240(10) 0.1579(5) 0.063(2) Uani d . 1 . C
H5P 0.4886(4) -0.0801(10) 0.1712(5) 0.076 Uiso calc R 1 . H
C(6p) 0.3822(4) 0.0357(9) 0.2083(5) 0.050(2) Uani d . 1 . C
H6P 0.3757(4) -0.0612(9) 0.2549(5) 0.060 Uiso calc R 1 . H

loop_
_atom_type_symbol
_atom_type_description
_atom_type_scat_dispersion_real
_atom_type_scat_dispersion_imag
_atom_type_scat_source
C C 0.0033 0.0016 'International Tables Vol C Tables 4.2.6.8 and 6.1.1.4'
H H 0.0000 0.0000 'International Tables Vol C Tables 4.2.6.8 and 6.1.1.4'
O O 0.0106 0.0060 'International Tables Vol C Tables 4.2.6.8 and 6.1.1.4'
S S 0.1246 0.1234 'International Tables Vol C Tables 4.2.6.8 and 6.1.1.4'

loop_
_geom_angle_atom_site_label_1
_geom_angle_atom_site_label_2
_geom_angle_atom_site_label_3
_geom_angle
_geom_angle_publ_flag
C(6) O(1) C(2) 119.2(4) y
O(1) C(2) O(3) 109.1(4) y
O(1) C(2) C(2a) 110.9(5) y
O(3) C(2) C(2a) 110.5(5) y
O(1) C(2) C(2b) 105.1(4) y
O(3) C(2) C(2b) 105.8(5) y
C(2a) C(2) C(2b) 115.1(5) y
C(4) O(3) C(2) 117.8(4) y
O(4) C(4) O(3) 118.9(5) y
O(4) C(4) C(5) 124.8(5) y
O(3) C(4) C(5) 116.3(5) y
C(7) C(5) C(4) 121.4(5) y
C(7) C(5) C(6) 117.9(5) y
C(4) C(5) C(6) 120.4(5) y
O(6) C(6) O(1) 119.4(5) y
O(6) C(6) C(5) 124.9(5) y
O(1) C(6) C(5) 115.5(5) y
C(5) C(7) S 128.3(4) y
C(7) S C(1p) 100.3(3) y
C(2p) C(1p) S 122.0(4) y
C(6p) C(1p) S 117.9(5) y
C(2p) C(1p) C(6p) 120.1(5) ?
C(1p) C(2p) C(3p) 119.5(5) ?
C(4p) C(3p) C(2p) 120.2(6) ?
C(3p) C(4p) C(5p) 120.6(6) ?
C(4p) C(5p) C(6p) 119.9(6) ?
C(1p) C(6p) C(5p) 119.7(6) ?

loop_
_geom_bond_atom_site_label_1
_geom_bond_atom_site_label_2
_geom_bond_site_symmetry_2
_geom_bond_distance
_geom_bond_publ_flag
O(1) C(2) . 1.447(6) y
O(1) C(6) . 1.347(6) y
C(2) C(2a) . 1.484(8) y
C(2) C(2b) . 1.502(7) y
C(2) O(3) . 1.446(7) y
O(3) C(4) . 1.357(6) y
C(4) O(4) . 1.208(6) y
C(4) C(5) . 1.452(7) y
C(5) C(7) . 1.351(7) y
C(5) C(6) . 1.471(7) y
C(6) O(6) . 1.198(6) y
C(7) S . 1.688(5) y
S C(1p) . 1.782(5) y
C(1p) C(2p) . 1.386(8) ?
C(1p) C(6p) . 1.377(7) ?
C(2p) C(3p) . 1.375(8) ?
C(3p) C(4p) . 1.369(9) ?
C(4p) C(5p) . 1.369(9) ?
C(5p) C(6p) . 1.384(8) ?

loop_
_geom_torsion_atom_site_label_1
_geom_torsion_atom_site_label_2
_geom_torsion_atom_site_label_3
_geom_torsion_atom_site_label_4
_geom_torsion
_geom_torsion_publ_flag
C(6) O(1) C(2) O(3) 50.2(6) ?
C(6) O(1) C(2) C(2a) -71.8(6) ?
C(6) O(1) C(2) C(2b) 163.2(5) ?
O(1) C(2) O(3) C(4) -51.3(6) ?
C(2a) C(2) O(3) C(4) 70.8(6) ?
C(2b) C(2) O(3) C(4) -163.9(5) ?
C(2) O(3) C(4) O(4) -157.5(5) ?
C(2) O(3) C(4) C(5) 25.5(7) ?
O(4) C(4) C(5) C(7) 1.0(8) ?
O(3) C(4) C(5) C(7) 177.8(5) ?
O(4) C(4) C(5) C(6) -172.2(5) ?
O(3) C(4) C(5) C(6) 4.6(7) ?
C(2) O(1) C(6) O(6) 161.5(5) ?
C(2) O(1) C(6) C(5) -22.6(7) ?
C(7) C(5) C(6) O(6) -4.0(8) ?
C(4) C(5) C(6) O(6) 169.4(6) ?
C(7) C(5) C(6) O(1) -179.5(5) ?
C(4) C(5) C(6) O(1) -6.1(7) ?
C(4) C(5) C(7) S 4.2(8) y
C(6) C(5) C(7) S 177.6(4) y
C(5) C(7) S C(1p) -178.6(5) y
C(7) S C(1p) C(2p) -54.0(5) y
C(7) S C(1p) C(6p) 129.2(5) y
C(6p) C(1p) C(2p) C(3p) -4.6(9) ?
S C(1p) C(2p) C(3p) 178.7(4) ?
C(1p) C(2p) C(3p) C(4p) 3.6(9) ?
C(2p) C(3p) C(4p) C(5p) -1.2(10) ?
C(3p) C(4p) C(5p) C(6p) -0.2(10) ?
C(2p) C(1p) C(6p) C(5p) 3.2(9) ?
S C(1p) C(6p) C(5p) -179.9(5) ?
C(4p) C(5p) C(6p) C(1p) -0.8(9) ?

loop_
_cod_related_entry_id
_cod_related_entry_database
_cod_related_entry_code
1 ChemSpider 1229975
